data_7026974
loop_
_publ_author_name
'Paine, Tapan K.'
'Weyherm\"uller, Thomas'
'Wieghardt, Karl'
'Chaudhuri, Phalguni'

_publ_section_title
;
 Aerial oxidation of primary alcohols and amines catalyzed by Cu(II) complexes
 of 2,2'-selenobis(4,6-di-tert-butylphenol) providing [O,Se,O]-donor atoms
;
_journal_coden_ASTM DTARAF
_journal_issue 14
_journal_name_full 'Dalton Transactions'
_journal_page_first 2092
_journal_page_last 2101
_journal_paper_doi 10.1039/b403953j
_journal_year 2004
_chemical_formula_structural '[C34 H55 Cu N O2 Se]'
_chemical_formula_sum 'C34 H55 Cu N O2 Se'
_chemical_formula_weight 652.29
_space_group_IT_number 14
_symmetry_cell_setting monoclinic
_symmetry_space_group_name_Hall '-P 2yn'
_symmetry_space_group_name_H-M 'P 1 21/n 1'
_atom_sites_solution_hydrogens geom
_atom_sites_solution_primary direct
_atom_sites_solution_secondary difmap
_audit_creation_method SHELXL
_cell_angle_alpha 90.00
_cell_angle_beta 94.96(2)
_cell_angle_gamma 90.00
_cell_formula_units_Z 8
_cell_length_a 14.1711(10)
_cell_length_b 12.5356(9)
_cell_length_c 39.248(3)
_cell_measurement_reflns_used 7211
_cell_measurement_temperature 100(2)
_cell_volume 6946.0(9)
_computing_cell_refinement 'Siemens SAINT'
_computing_data_collection 'Siemens SAINT'
_computing_data_reduction 'Siemens SAINT'
_computing_structure_refinement 'SHELXL-93 (Sheldrick, 1993)'
_computing_structure_solution 'SHELXS-86 (Sheldrick, 1990)'
_diffrn_ambient_temperature 100(2)
_diffrn_measurement_device 'Siemens SMART CCD-Detector'
_diffrn_measurement_method '\w, 0.3 deg./frame'
_diffrn_radiation_monochromator graphite
_diffrn_radiation_source 'fine-focus sealed tube'
_diffrn_radiation_type MoK\a
_diffrn_radiation_wavelength 0.71073
_diffrn_reflns_av_R_equivalents 0.0801
_diffrn_reflns_av_sigmaI/netI 0.0954
_diffrn_reflns_limit_h_max 20
_diffrn_reflns_limit_h_min -21
_diffrn_reflns_limit_k_max 18
_diffrn_reflns_limit_k_min -10
_diffrn_reflns_limit_l_max 59
_diffrn_reflns_limit_l_min -54
_diffrn_reflns_number 66185
_diffrn_reflns_theta_max 30.00
_diffrn_reflns_theta_min 1.71
_exptl_absorpt_coefficient_mu 1.705
_exptl_absorpt_correction_T_max 0.904
_exptl_absorpt_correction_T_min 0.561
_exptl_absorpt_correction_type 'SADABS, G.M. Sheldrick, 1994'
_exptl_crystal_colour 'dark green'
_exptl_crystal_density_diffrn 1.248
_exptl_crystal_description 'transparent parallelepiped'
_exptl_crystal_F_000 2760
_exptl_crystal_size_max 0.23
_exptl_crystal_size_mid 0.20
_exptl_crystal_size_min 0.08
_refine_diff_density_max 0.650
_refine_diff_density_min -0.615
_refine_diff_density_rms 0.104
_refine_ls_extinction_method none
_refine_ls_goodness_of_fit_all 0.997
_refine_ls_goodness_of_fit_obs 1.086
_refine_ls_matrix_type full
_refine_ls_number_parameters 703
_refine_ls_number_reflns 19317
_refine_ls_number_restraints 0
_refine_ls_restrained_S_all 1.008
_refine_ls_restrained_S_obs 1.086
_refine_ls_R_factor_all 0.1015
_refine_ls_R_factor_obs 0.0490
_refine_ls_shift/esd_max -0.001
_refine_ls_shift/esd_mean 0.000
_refine_ls_structure_factor_coef Fsqd
_refine_ls_weighting_details 'w=1/[\s^2^(Fo^2^)+(0.0431P)^2^+0.0000P] where P=(Fo^2^+2Fc^2^)/3'
_refine_ls_weighting_scheme calc
_refine_ls_wR_factor_all 0.1044
_refine_ls_wR_factor_obs 0.0891
_reflns_number_observed 12422
_reflns_number_total 19434
_reflns_observed_criterion >2sigma(I)
_cod_data_source_file b403953jsup1.cif
_cod_data_source_block 1
_cod_depositor_comments
;
The following automatic conversions were performed:

'_symmetry_cell_setting' value 'Monoclinic' changed to 'monoclinic'
according to /home/saulius/struct/CIF-dictionaries/cif_core.dic
dictionary named 'cif_core.dic' version 2.4.2 from 2011-04-26.

Automatic conversion script
Id: cif_fix_values 1891 2012-01-12 08:04:46Z andrius 

The following automatic conversions were performed:

'_refine_ls_weighting_scheme' value 'calc
w=1/[\s^2^(Fo^2^)+(0.0431P)^2^+0.0000P] where P=(Fo^2^+2Fc^2^)/3' was
changed to 'calc'. New tag '_refine_ls_weighting_details' was
created. The value of the new tag was set to
'w=1/[\s^2^(Fo^2^)+(0.0431P)^2^+0.0000P] where P=(Fo^2^+2Fc^2^)/3'.

Automatic conversion script
Id: cif_fix_values 3143 2015-03-26 13:38:13Z robertas 
;
_cod_original_sg_symbol_H-M P2(1)/n
_cod_database_code 7026974

loop_
_symmetry_equiv_pos_as_xyz
'x, y, z'
'-x+1/2, y+1/2, -z+1/2'
'-x, -y, -z'
'x-1/2, -y-1/2, z-1/2'

loop_
_atom_site_aniso_label
_atom_site_aniso_U_11
_atom_site_aniso_U_22
_atom_site_aniso_U_33
_atom_site_aniso_U_23
_atom_site_aniso_U_13
_atom_site_aniso_U_12
Se1 0.01422(14) 0.01449(14) 0.01440(14) -0.00084(11) 0.00188(10) 0.00090(11)
Cu1 0.0163(2) 0.0142(2) 0.0153(2) 0.00221(14) 0.00227(13) 0.00268(14)
O1 0.0192(11) 0.0177(10) 0.0156(10) 0.0018(8) 0.0010(8) 0.0052(8)
O2 0.0195(11) 0.0141(10) 0.0187(10) 0.0057(8) 0.0020(8) 0.0021(8)
N1 0.0211(13) 0.0185(13) 0.0172(12) 0.0027(10) 0.0046(10) 0.0050(10)
C1 0.0132(14) 0.0138(14) 0.0157(14) -0.0034(11) 0.0020(10) -0.0025(10)
C2 0.0145(14) 0.0133(14) 0.0183(14) -0.0012(11) 0.0002(11) -0.0039(11)
C3 0.0166(14) 0.0119(14) 0.0171(14) -0.0004(11) -0.0001(11) -0.0026(11)
C4 0.0153(14) 0.0159(15) 0.0197(15) -0.0037(11) 0.0031(11) -0.0002(11)
C5 0.0138(14) 0.0104(14) 0.0195(15) 0.0002(11) 0.0012(11) -0.0024(10)
C6 0.0167(14) 0.0141(14) 0.0141(14) 0.0019(11) 0.0003(11) -0.0034(11)
C7 0.0180(15) 0.0171(15) 0.0180(15) 0.0007(12) 0.0021(11) 0.0031(12)
C8 0.035(2) 0.024(2) 0.0164(15) 0.0034(13) 0.0080(13) 0.0030(14)
C9 0.026(2) 0.023(2) 0.0185(15) 0.0008(12) 0.0045(12) 0.0040(13)
C10 0.027(2) 0.040(2) 0.019(2) -0.0058(14) -0.0023(13) 0.0015(14)
C11 0.0153(14) 0.0167(15) 0.0207(15) -0.0005(12) 0.0020(11) 0.0032(11)
C12 0.020(2) 0.034(2) 0.024(2) 0.0024(14) 0.0043(12) 0.0092(13)
C13 0.020(2) 0.023(2) 0.024(2) 0.0047(13) 0.0003(12) 0.0065(13)
C14 0.035(2) 0.017(2) 0.041(2) -0.0002(14) -0.005(2) 0.0053(14)
C15 0.0156(14) 0.0132(14) 0.0156(14) -0.0012(11) 0.0024(11) -0.0013(11)
C16 0.0158(14) 0.0130(14) 0.0143(14) 0.0002(11) 0.0015(10) 0.0008(11)
C17 0.0169(15) 0.0131(14) 0.0175(14) 0.0015(11) 0.0023(11) 0.0000(11)
C18 0.021(2) 0.0137(15) 0.022(2) 0.0008(12) 0.0021(12) -0.0024(11)
C19 0.022(2) 0.0134(14) 0.0176(15) 0.0000(11) 0.0009(11) 0.0027(11)
C20 0.0151(14) 0.0183(15) 0.0160(14) 0.0009(11) -0.0011(11) 0.0045(11)
C21 0.022(2) 0.019(2) 0.0165(14) 0.0063(12) 0.0027(11) 0.0027(12)
C22 0.044(2) 0.039(2) 0.030(2) 0.015(2) 0.015(2) 0.014(2)
C23 0.036(2) 0.017(2) 0.036(2) 0.0059(14) 0.0008(15) 0.0010(14)
C24 0.033(2) 0.024(2) 0.026(2) 0.0078(14) -0.0052(13) 0.0021(14)
C25 0.0146(15) 0.020(2) 0.027(2) 0.0072(12) -0.0006(12) -0.0010(11)
C26 0.022(2) 0.032(2) 0.033(2) 0.0086(15) -0.0044(13) -0.0065(14)
C27 0.020(2) 0.022(2) 0.046(2) 0.0051(15) 0.0075(14) 0.0045(13)
C28 0.018(2) 0.029(2) 0.040(2) 0.0128(15) 0.0046(13) -0.0005(13)
C29 0.028(2) 0.019(2) 0.025(2) 0.0075(13) 0.0085(13) 0.0044(13)
C30 0.031(2) 0.024(2) 0.034(2) 0.0046(14) 0.0069(14) 0.0005(14)
C31 0.025(2) 0.020(2) 0.021(2) 0.0064(13) 0.0069(12) 0.0086(13)
C32 0.033(2) 0.028(2) 0.033(2) 0.0099(14) 0.0050(14) 0.0129(14)
C33 0.030(2) 0.028(2) 0.0154(15) 0.0044(13) 0.0018(12) 0.0076(14)
C34 0.039(2) 0.031(2) 0.022(2) -0.0024(14) -0.0021(14) -0.002(2)
Se2 0.01466(14) 0.01323(14) 0.01478(14) -0.00074(11) 0.00277(10) -0.00122(11)
Cu2 0.0142(2) 0.0129(2) 0.0190(2) -0.00251(14) 0.00244(13) 0.00115(13)
O3 0.0141(10) 0.0126(10) 0.0274(11) -0.0036(8) 0.0056(8) 0.0012(8)
O4 0.0146(10) 0.0184(11) 0.0230(11) -0.0052(8) 0.0017(8) 0.0015(8)
N2 0.0188(13) 0.0153(12) 0.0204(13) -0.0004(10) 0.0020(10) 0.0017(10)
C40 0.0140(14) 0.0130(14) 0.0133(13) -0.0003(10) 0.0024(10) -0.0023(10)
C41 0.0164(14) 0.0150(14) 0.0151(14) -0.0014(11) 0.0009(11) 0.0019(11)
C42 0.0154(14) 0.0135(14) 0.0157(14) 0.0026(11) 0.0006(10) 0.0015(11)
C43 0.0178(15) 0.0116(14) 0.0193(15) 0.0009(11) 0.0001(11) -0.0011(11)
C44 0.0158(14) 0.0149(14) 0.0134(14) -0.0001(11) -0.0005(11) 0.0017(11)
C45 0.0111(13) 0.0167(14) 0.0152(13) 0.0006(11) 0.0026(10) 0.0011(11)
C46 0.0164(14) 0.0119(14) 0.0194(14) -0.0011(11) 0.0021(11) 0.0024(11)
C47 0.028(2) 0.027(2) 0.035(2) -0.0144(15) -0.0053(14) 0.0115(14)
C48 0.034(2) 0.013(2) 0.042(2) -0.0053(14) 0.015(2) 0.0014(13)
C49 0.038(2) 0.018(2) 0.027(2) -0.0054(13) 0.0094(14) 0.0030(14)
C50 0.0156(15) 0.0136(14) 0.027(2) 0.0012(12) 0.0042(12) -0.0005(11)
C51 0.019(2) 0.021(2) 0.045(2) 0.0012(14) 0.0087(14) -0.0045(13)
C52 0.017(2) 0.024(2) 0.042(2) 0.0007(15) 0.0008(13) 0.0014(13)
C53 0.026(2) 0.029(2) 0.035(2) 0.0019(15) 0.0159(14) 0.0013(14)
C54 0.0150(14) 0.0111(13) 0.0145(13) 0.0000(10) 0.0008(10) -0.0026(10)
C55 0.0183(15) 0.0128(14) 0.0153(14) 0.0033(11) 0.0035(11) -0.0003(11)
C56 0.0195(15) 0.0115(14) 0.0164(14) -0.0013(11) 0.0027(11) -0.0030(11)
C57 0.0148(15) 0.0153(15) 0.024(2) 0.0029(12) -0.0005(11) -0.0028(11)
C58 0.0155(14) 0.0145(14) 0.0190(15) 0.0045(11) 0.0032(11) -0.0002(11)
C59 0.0192(15) 0.0106(14) 0.0170(14) 0.0013(11) 0.0056(11) 0.0001(11)
C60 0.021(2) 0.017(2) 0.023(2) -0.0060(12) 0.0012(12) -0.0031(12)
C61 0.033(2) 0.014(2) 0.036(2) -0.0050(13) 0.0041(14) 0.0016(13)
C62 0.027(2) 0.028(2) 0.022(2) -0.0043(13) 0.0026(13) -0.0021(13)
C63 0.026(2) 0.028(2) 0.028(2) -0.0118(14) 0.0001(13) -0.0031(14)
C64 0.015(2) 0.030(2) 0.023(2) 0.0017(13) 0.0027(12) 0.0041(13)
C65 0.022(2) 0.071(3) 0.029(2) -0.012(2) 0.0015(14) 0.021(2)
C66 0.020(2) 0.028(2) 0.028(2) 0.0022(14) 0.0006(13) 0.0049(13)
C67 0.016(2) 0.047(2) 0.051(2) 0.021(2) 0.0068(15) 0.0016(15)
C68 0.022(2) 0.025(2) 0.034(2) 0.0001(14) 0.0104(13) 0.0045(13)
C69 0.037(2) 0.041(2) 0.036(2) 0.014(2) 0.018(2) 0.014(2)
C70 0.020(2) 0.019(2) 0.032(2) 0.0025(13) -0.0008(13) 0.0056(12)
C71 0.036(2) 0.038(2) 0.025(2) 0.006(2) -0.0052(14) 0.005(2)
C72 0.025(2) 0.0141(15) 0.029(2) -0.0040(13) -0.0001(13) 0.0027(12)
C73 0.039(2) 0.018(2) 0.045(2) -0.0019(15) 0.011(2) 0.0073(14)

loop_
_atom_site_label
_atom_site_type_symbol
_atom_site_fract_x
_atom_site_fract_y
_atom_site_fract_z
_atom_site_U_iso_or_equiv
_atom_site_thermal_displace_type
_atom_site_occupancy
_atom_site_calc_flag
_atom_site_refinement_flags
Se1 Se 1.17119(2) 0.13447(2) 0.226496(7) 0.01433(7) Uani 1 d .
Cu1 Cu 1.06686(2) 0.19613(3) 0.179435(8) 0.01522(8) Uani 1 d .
O1 O 1.16038(13) 0.16155(15) 0.14942(5) 0.0175(4) Uani 1 d .
O2 O 0.96282(13) 0.15603(15) 0.20361(5) 0.0174(4) Uani 1 d .
N1 N 1.0008(2) 0.3133(2) 0.14965(6) 0.0188(5) Uani 1 d .
C1 C 1.2393(2) 0.0569(2) 0.19433(7) 0.0142(6) Uani 1 d .
C2 C 1.2254(2) 0.0896(2) 0.16006(7) 0.0154(6) Uani 1 d .
C3 C 1.2880(2) 0.0440(2) 0.13718(7) 0.0153(6) Uani 1 d .
C4 C 1.3541(2) -0.0304(2) 0.15024(7) 0.0169(6) Uani 1 d .
H4 H 1.3938(2) -0.0620(2) 0.13474(7) 0.020 Uiso 1 calc R
C5 C 1.3668(2) -0.0624(2) 0.18467(7) 0.0146(6) Uani 1 d .
C6 C 1.3084(2) -0.0155(2) 0.20658(7) 0.0150(6) Uani 1 d .
H6 H 1.3154(2) -0.0327(2) 0.23024(7) 0.018 Uiso 1 calc R
C7 C 1.2828(2) 0.0781(2) 0.09943(7) 0.0176(6) Uani 1 d .
C8 C 1.3013(2) 0.1987(2) 0.09662(7) 0.0247(7) Uani 1 d .
H8A H 1.3641(2) 0.2155(2) 0.10779(7) 0.037 Uiso 1 calc R
H8B H 1.2530(2) 0.2382(2) 0.10783(7) 0.037 Uiso 1 calc R
H8C H 1.2987(2) 0.2191(2) 0.07246(7) 0.037 Uiso 1 calc R
C9 C 1.3564(2) 0.0204(2) 0.07945(7) 0.0225(7) Uani 1 d .
H9A H 1.4201(2) 0.0357(2) 0.09002(7) 0.034 Uiso 1 calc R
H9B H 1.3510(2) 0.0455(2) 0.05571(7) 0.034 Uiso 1 calc R
H9C H 1.3449(2) -0.0566(2) 0.07988(7) 0.034 Uiso 1 calc R
C10 C 1.1850(2) 0.0519(3) 0.08203(8) 0.0288(7) Uani 1 d .
H10A H 1.1819(2) 0.0737(3) 0.05798(8) 0.043 Uiso 1 calc R
H10B H 1.1365(2) 0.0902(3) 0.09355(8) 0.043 Uiso 1 calc R
H10C H 1.1737(2) -0.0251(3) 0.08338(8) 0.043 Uiso 1 calc R
C11 C 1.4428(2) -0.1446(2) 0.19654(7) 0.0175(6) Uani 1 d .
C12 C 1.5368(2) -0.1183(3) 0.18157(8) 0.0259(7) Uani 1 d .
H12A H 1.5270(2) -0.1174(3) 0.15655(8) 0.039 Uiso 1 calc R
H12B H 1.5841(2) -0.1725(3) 0.18883(8) 0.039 Uiso 1 calc R
H12C H 1.5592(2) -0.0481(3) 0.18979(8) 0.039 Uiso 1 calc R
C13 C 1.4624(2) -0.1449(2) 0.23551(7) 0.0225(6) Uani 1 d .
H13A H 1.5112(2) -0.1981(2) 0.24224(7) 0.034 Uiso 1 calc R
H13B H 1.4041(2) -0.1625(2) 0.24600(7) 0.034 Uiso 1 calc R
H13C H 1.4846(2) -0.0741(2) 0.24325(7) 0.034 Uiso 1 calc R
C14 C 1.4099(2) -0.2563(2) 0.18463(9) 0.0316(8) Uani 1 d .
H14A H 1.3972(2) -0.2567(2) 0.15969(9) 0.047 Uiso 1 calc R
H14B H 1.3520(2) -0.2750(2) 0.19520(9) 0.047 Uiso 1 calc R
H14C H 1.4595(2) -0.3084(2) 0.19142(9) 0.047 Uiso 1 calc R
C15 C 1.0690(2) 0.0444(2) 0.23858(7) 0.0147(6) Uani 1 d .
C16 C 0.9775(2) 0.0769(2) 0.22625(7) 0.0143(6) Uani 1 d .
C17 C 0.9008(2) 0.0211(2) 0.23951(7) 0.0158(6) Uani 1 d .
C18 C 0.9218(2) -0.0650(2) 0.26084(7) 0.0190(6) Uani 1 d .
H18 H 0.8702(2) -0.1039(2) 0.26856(7) 0.023 Uiso 1 calc R
C19 C 1.0136(2) -0.0992(2) 0.27194(7) 0.0179(6) Uani 1 d .
C20 C 1.0874(2) -0.0399(2) 0.26096(7) 0.0166(6) Uani 1 d .
H20 H 1.1509(2) -0.0571(2) 0.26878(7) 0.020 Uiso 1 calc R
C21 C 1.0301(2) -0.1987(2) 0.29436(7) 0.0191(6) Uani 1 d .
C22 C 0.9607(3) -0.2019(3) 0.32243(8) 0.0369(9) Uani 1 d .
H22A H 0.8955(3) -0.2003(3) 0.31183(8) 0.055 Uiso 1 calc R
H22B H 0.9716(3) -0.1399(3) 0.33747(8) 0.055 Uiso 1 calc R
H22C H 0.9708(3) -0.2674(3) 0.33584(8) 0.055 Uiso 1 calc R
C23 C 1.0153(2) -0.2985(2) 0.27199(8) 0.0298(7) Uani 1 d .
H23A H 0.9511(2) -0.2978(2) 0.26049(8) 0.045 Uiso 1 calc R
H23B H 1.0237(2) -0.3623(2) 0.28635(8) 0.045 Uiso 1 calc R
H23C H 1.0616(2) -0.2991(2) 0.25484(8) 0.045 Uiso 1 calc R
C24 C 1.1301(2) -0.2012(3) 0.31196(8) 0.0281(7) Uani 1 d .
H24A H 1.1405(2) -0.1378(3) 0.32637(8) 0.042 Uiso 1 calc R
H24B H 1.1760(2) -0.2022(3) 0.29467(8) 0.042 Uiso 1 calc R
H24C H 1.1381(2) -0.2654(3) 0.32619(8) 0.042 Uiso 1 calc R
C25 C 0.7980(2) 0.0584(2) 0.23058(7) 0.0205(6) Uani 1 d .
C26 C 0.7710(2) 0.0460(3) 0.19199(8) 0.0293(8) Uani 1 d .
H26A H 0.7055(2) 0.0699(3) 0.18659(8) 0.044 Uiso 1 calc R
H26B H 0.7766(2) -0.0291(3) 0.18552(8) 0.044 Uiso 1 calc R
H26C H 0.8135(2) 0.0893(3) 0.17928(8) 0.044 Uiso 1 calc R
C27 C 0.7887(2) 0.1759(2) 0.24149(9) 0.0290(7) Uani 1 d .
H27A H 0.8062(2) 0.1824(2) 0.26611(9) 0.044 Uiso 1 calc R
H27B H 0.7231(2) 0.1995(2) 0.23632(9) 0.044 Uiso 1 calc R
H27C H 0.8309(2) 0.2203(2) 0.22898(9) 0.044 Uiso 1 calc R
C28 C 0.7271(2) -0.0068(3) 0.24979(9) 0.0287(7) Uani 1 d .
H28A H 0.7430(2) 0.0000(3) 0.27449(9) 0.043 Uiso 1 calc R
H28B H 0.7302(2) -0.0820(3) 0.24318(9) 0.043 Uiso 1 calc R
H28C H 0.6628(2) 0.0203(3) 0.24391(9) 0.043 Uiso 1 calc R
C29 C 1.0734(2) 0.3956(2) 0.14392(8) 0.0237(7) Uani 1 d .
H29A H 1.0432(2) 0.4531(2) 0.12950(8) 0.028 Uiso 1 calc R
H29B H 1.1232(2) 0.3629(2) 0.13113(8) 0.028 Uiso 1 calc R
C30 C 1.1194(2) 0.4445(3) 0.17652(8) 0.0292(7) Uani 1 d .
H30A H 1.1662(2) 0.4977(3) 0.17083(8) 0.044 Uiso 1 calc R
H30B H 1.1509(2) 0.3885(3) 0.19073(8) 0.044 Uiso 1 calc R
H30C H 1.0709(2) 0.4788(3) 0.18909(8) 0.044 Uiso 1 calc R
C31 C 0.9197(2) 0.3584(2) 0.16701(7) 0.0218(6) Uani 1 d .
H31A H 0.9449(2) 0.3899(2) 0.18908(7) 0.026 Uiso 1 calc R
H31B H 0.8771(2) 0.2991(2) 0.17219(7) 0.026 Uiso 1 calc R
C32 C 0.8609(2) 0.4435(3) 0.14677(8) 0.0310(8) Uani 1 d .
H32A H 0.8098(2) 0.4680(3) 0.16016(8) 0.047 Uiso 1 calc R
H32B H 0.8337(2) 0.4130(3) 0.12512(8) 0.047 Uiso 1 calc R
H32C H 0.9016(2) 0.5040(3) 0.14207(8) 0.047 Uiso 1 calc R
C33 C 0.9674(2) 0.2662(3) 0.11568(7) 0.0245(7) Uani 1 d .
H33A H 1.0224(2) 0.2359(3) 0.10513(7) 0.029 Uiso 1 calc R
H33B H 0.9406(2) 0.3238(3) 0.10052(7) 0.029 Uiso 1 calc R
C34 C 0.8934(2) 0.1799(3) 0.11781(8) 0.0308(8) Uani 1 d .
H34A H 0.8746(2) 0.1526(3) 0.09483(8) 0.046 Uiso 1 calc R
H34B H 0.8379(2) 0.2097(3) 0.12769(8) 0.046 Uiso 1 calc R
H34C H 0.9198(2) 0.1217(3) 0.13230(8) 0.046 Uiso 1 calc R
Se2 Se 0.90054(2) 0.58095(2) 0.032568(7) 0.01414(7) Uani 1 d .
Cu2 Cu 0.78907(2) 0.64707(3) 0.069615(8) 0.01532(8) Uani 1 d .
O3 O 0.70976(13) 0.53034(15) 0.05770(5) 0.0178(4) Uani 1 d .
O4 O 0.88787(13) 0.7105(2) 0.09747(5) 0.0187(4) Uani 1 d .
N2 N 0.6813(2) 0.7504(2) 0.07855(6) 0.0182(5) Uani 1 d .
C40 C 0.8442(2) 0.4425(2) 0.03740(7) 0.0133(6) Uani 1 d .
C41 C 0.7513(2) 0.4416(2) 0.04751(7) 0.0155(6) Uani 1 d .
C42 C 0.7033(2) 0.3422(2) 0.04603(7) 0.0149(6) Uani 1 d .
C43 C 0.7512(2) 0.2530(2) 0.03488(7) 0.0163(6) Uani 1 d .
H43 H 0.7187(2) 0.1866(2) 0.03407(7) 0.020 Uiso 1 calc R
C44 C 0.8433(2) 0.2544(2) 0.02486(7) 0.0148(6) Uani 1 d .
C45 C 0.8886(2) 0.3519(2) 0.02581(7) 0.0143(5) Uani 1 d .
H45 H 0.9506(2) 0.3573(2) 0.01849(7) 0.017 Uiso 1 calc R
C46 C 0.8914(2) 0.1548(2) 0.01179(7) 0.0159(6) Uani 1 d .
C47 C 0.9887(2) 0.1398(3) 0.03087(8) 0.0308(8) Uani 1 d .
H47A H 1.0188(2) 0.0760(3) 0.02229(8) 0.046 Uiso 1 calc R
H47B H 0.9819(2) 0.1316(3) 0.05537(8) 0.046 Uiso 1 calc R
H47C H 1.0282(2) 0.2023(3) 0.02724(8) 0.046 Uiso 1 calc R
C48 C 0.8325(2) 0.0538(2) 0.01629(9) 0.0289(8) Uani 1 d .
H48A H 0.7697(2) 0.0624(2) 0.00412(9) 0.043 Uiso 1 calc R
H48B H 0.8260(2) 0.0422(2) 0.04067(9) 0.043 Uiso 1 calc R
H48C H 0.8644(2) -0.0077(2) 0.00696(9) 0.043 Uiso 1 calc R
C49 C 0.9041(2) 0.1684(2) -0.02647(8) 0.0273(7) Uani 1 d .
H49A H 0.8420(2) 0.1781(2) -0.03914(8) 0.041 Uiso 1 calc R
H49B H 0.9347(2) 0.1046(2) -0.03492(8) 0.041 Uiso 1 calc R
H49C H 0.9438(2) 0.2310(2) -0.02974(8) 0.041 Uiso 1 calc R
C50 C 0.6001(2) 0.3338(2) 0.05486(7) 0.0187(6) Uani 1 d .
C51 C 0.5616(2) 0.2194(2) 0.05159(9) 0.0283(7) Uani 1 d .
H51A H 0.5995(2) 0.1727(2) 0.06742(9) 0.042 Uiso 1 calc R
H51B H 0.5652(2) 0.1941(2) 0.02810(9) 0.042 Uiso 1 calc R
H51C H 0.4955(2) 0.2184(2) 0.05715(9) 0.042 Uiso 1 calc R
C52 C 0.5388(2) 0.4037(3) 0.02971(8) 0.0279(7) Uani 1 d .
H52A H 0.5453(2) 0.3794(3) 0.00628(8) 0.042 Uiso 1 calc R
H52B H 0.5595(2) 0.4781(3) 0.03211(8) 0.042 Uiso 1 calc R
H52C H 0.4724(2) 0.3981(3) 0.03465(8) 0.042 Uiso 1 calc R
C53 C 0.5913(2) 0.3700(3) 0.09177(8) 0.0292(7) Uani 1 d .
H53A H 0.6309(2) 0.3245(3) 0.10748(8) 0.044 Uiso 1 calc R
H53B H 0.5251(2) 0.3643(3) 0.09698(8) 0.044 Uiso 1 calc R
H53C H 0.6123(2) 0.4442(3) 0.09444(8) 0.044 Uiso 1 calc R
C54 C 0.9981(2) 0.6037(2) 0.06911(7) 0.0136(5) Uani 1 d .
C55 C 0.9752(2) 0.6739(2) 0.09544(7) 0.0153(6) Uani 1 d .
C56 C 1.0514(2) 0.7057(2) 0.11958(7) 0.0157(6) Uani 1 d .
C57 C 1.1418(2) 0.6698(2) 0.11434(7) 0.0183(6) Uani 1 d .
H57 H 1.1923(2) 0.6922(2) 0.13018(7) 0.022 Uiso 1 calc R
C58 C 1.1643(2) 0.6028(2) 0.08742(7) 0.0162(6) Uani 1 d .
C59 C 1.0898(2) 0.5699(2) 0.06497(7) 0.0153(6) Uani 1 d .
H59 H 1.1012(2) 0.5239(2) 0.04655(7) 0.018 Uiso 1 calc R
C60 C 1.0333(2) 0.7801(2) 0.14959(7) 0.0205(6) Uani 1 d .
C61 C 0.9986(2) 0.8896(2) 0.13587(8) 0.0278(7) Uani 1 d .
H61A H 0.9411(2) 0.8802(2) 0.12040(8) 0.042 Uiso 1 calc R
H61B H 1.0479(2) 0.9228(2) 0.12344(8) 0.042 Uiso 1 calc R
H61C H 0.9846(2) 0.9353(2) 0.15504(8) 0.042 Uiso 1 calc R
C62 C 0.9590(2) 0.7318(3) 0.17144(8) 0.0254(7) Uani 1 d .
H62A H 0.9003(2) 0.7184(3) 0.15701(8) 0.038 Uiso 1 calc R
H62B H 0.9465(2) 0.7818(3) 0.18971(8) 0.038 Uiso 1 calc R
H62C H 0.9830(2) 0.6646(3) 0.18152(8) 0.038 Uiso 1 calc R
C63 C 1.1227(2) 0.7989(3) 0.17348(8) 0.0274(7) Uani 1 d .
H63A H 1.1720(2) 0.8298(3) 0.16049(8) 0.041 Uiso 1 calc R
H63B H 1.1449(2) 0.7309(3) 0.18353(8) 0.041 Uiso 1 calc R
H63C H 1.1084(2) 0.8482(3) 0.19173(8) 0.041 Uiso 1 calc R
C64 C 1.2676(2) 0.5731(3) 0.08296(7) 0.0225(7) Uani 1 d .
C65 C 1.2753(2) 0.4981(3) 0.05276(8) 0.0407(10) Uani 1 d .
H65A H 1.2468(2) 0.5318(3) 0.03182(8) 0.061 Uiso 1 calc R
H65B H 1.2419(2) 0.4314(3) 0.05678(8) 0.061 Uiso 1 calc R
H65C H 1.3421(2) 0.4827(3) 0.05028(8) 0.061 Uiso 1 calc R
C66 C 1.3127(2) 0.5182(3) 0.11527(8) 0.0255(7) Uani 1 d .
H66A H 1.3084(2) 0.5653(3) 0.13500(8) 0.038 Uiso 1 calc R
H66B H 1.3793(2) 0.5028(3) 0.11248(8) 0.038 Uiso 1 calc R
H66C H 1.2791(2) 0.4514(3) 0.11897(8) 0.038 Uiso 1 calc R
C67 C 1.3235(2) 0.6756(3) 0.07671(10) 0.0374(9) Uani 1 d .
H67A H 1.3192(2) 0.7246(3) 0.09595(10) 0.056 Uiso 1 calc R
H67B H 1.2969(2) 0.7097(3) 0.05556(10) 0.056 Uiso 1 calc R
H67C H 1.3901(2) 0.6575(3) 0.07464(10) 0.056 Uiso 1 calc R
C68 C 0.6215(2) 0.7027(3) 0.10414(8) 0.0262(7) Uani 1 d .
H68A H 0.5909(2) 0.6374(3) 0.09421(8) 0.031 Uiso 1 calc R
H68B H 0.5707(2) 0.7538(3) 0.10850(8) 0.031 Uiso 1 calc R
C69 C 0.6753(3) 0.6744(3) 0.13783(9) 0.0372(9) Uani 1 d .
H69A H 0.6317(3) 0.6437(3) 0.15321(9) 0.056 Uiso 1 calc R
H69B H 0.7045(3) 0.7388(3) 0.14822(9) 0.056 Uiso 1 calc R
H69C H 0.7248(3) 0.6222(3) 0.13391(9) 0.056 Uiso 1 calc R
C70 C 0.6214(2) 0.7603(2) 0.04542(8) 0.0239(7) Uani 1 d .
H70A H 0.5672(2) 0.8078(2) 0.04882(8) 0.029 Uiso 1 calc R
H70B H 0.5956(2) 0.6891(2) 0.03883(8) 0.029 Uiso 1 calc R
C71 C 0.6737(2) 0.8038(3) 0.01637(8) 0.0335(8) Uani 1 d .
H71A H 0.6303(2) 0.8080(3) -0.00441(8) 0.050 Uiso 1 calc R
H71B H 0.7266(2) 0.7563(3) 0.01237(8) 0.050 Uiso 1 calc R
H71C H 0.6981(2) 0.8751(3) 0.02237(8) 0.050 Uiso 1 calc R
C72 C 0.7240(2) 0.8546(2) 0.09030(8) 0.0229(6) Uani 1 d .
H72A H 0.7701(2) 0.8762(2) 0.07405(8) 0.028 Uiso 1 calc R
H72B H 0.7598(2) 0.8432(2) 0.11281(8) 0.028 Uiso 1 calc R
C73 C 0.6552(2) 0.9469(3) 0.09374(9) 0.0335(8) Uani 1 d .
H73A H 0.6906(2) 1.0108(3) 0.10156(9) 0.050 Uiso 1 calc R
H73B H 0.6102(2) 0.9281(3) 0.11037(9) 0.050 Uiso 1 calc R
H73C H 0.6206(2) 0.9611(3) 0.07149(9) 0.050 Uiso 1 calc R

loop_
_atom_type_symbol
_atom_type_description
_atom_type_scat_dispersion_real
_atom_type_scat_dispersion_imag
_atom_type_scat_source
C C 0.0033 0.0016 'International Tables Vol C Tables 4.2.6.8 and 6.1.1.4'
H H 0.0000 0.0000 'International Tables Vol C Tables 4.2.6.8 and 6.1.1.4'
N N 0.0061 0.0033 'International Tables Vol C Tables 4.2.6.8 and 6.1.1.4'
O O 0.0106 0.0060 'International Tables Vol C Tables 4.2.6.8 and 6.1.1.4'
Cu Cu 0.3201 1.2651 'International Tables Vol C Tables 4.2.6.8 and 6.1.1.4'
Se Se -0.0929 2.2259 'International Tables Vol C Tables 4.2.6.8 and 6.1.1.4'

loop_
_geom_angle_atom_site_label_1
_geom_angle_atom_site_label_2
_geom_angle_atom_site_label_3
_geom_angle
C1 Se1 C15 107.24(11)
C1 Se1 Cu1 88.19(8)
C15 Se1 Cu1 87.24(8)
O2 Cu1 O1 150.25(8)
O2 Cu1 N1 98.02(9)
O1 Cu1 N1 96.80(8)
O2 Cu1 Se1 89.05(6)
O1 Cu1 Se1 89.27(6)
N1 Cu1 Se1 153.13(7)
C2 O1 Cu1 117.5(2)
C16 O2 Cu1 116.6(2)
C29 N1 C31 112.0(2)
C29 N1 C33 108.0(2)
C31 N1 C33 110.9(2)
C29 N1 Cu1 107.2(2)
C31 N1 Cu1 110.0(2)
C33 N1 Cu1 108.6(2)
C6 C1 C2 124.0(2)
C6 C1 Se1 118.9(2)
C2 C1 Se1 116.4(2)
O1 C2 C1 122.4(2)
O1 C2 C3 121.5(2)
C1 C2 C3 116.1(2)
C4 C3 C2 118.1(2)
C4 C3 C7 121.1(2)
C2 C3 C7 120.8(2)
C3 C4 C5 124.9(3)
C6 C5 C4 116.4(2)
C6 C5 C11 122.8(2)
C4 C5 C11 120.8(2)
C5 C6 C1 120.4(2)
C10 C7 C3 109.7(2)
C10 C7 C9 107.5(2)
C3 C7 C9 112.5(2)
C10 C7 C8 109.5(2)
C3 C7 C8 110.3(2)
C9 C7 C8 107.3(2)
C13 C11 C5 111.5(2)
C13 C11 C14 109.1(2)
C5 C11 C14 109.5(2)
C13 C11 C12 107.1(2)
C5 C11 C12 110.4(2)
C14 C11 C12 109.3(2)
C20 C15 C16 123.9(3)
C20 C15 Se1 119.9(2)
C16 C15 Se1 115.9(2)
O2 C16 C15 122.0(2)
O2 C16 C17 121.8(2)
C15 C16 C17 116.2(2)
C18 C17 C16 118.2(3)
C18 C17 C25 121.6(2)
C16 C17 C25 120.2(2)
C17 C18 C19 124.9(3)
C20 C19 C18 116.4(3)
C20 C19 C21 122.3(3)
C18 C19 C21 121.3(3)
C19 C20 C15 120.1(3)
C24 C21 C23 108.6(3)
C24 C21 C19 111.6(2)
C23 C21 C19 109.2(2)
C24 C21 C22 107.6(2)
C23 C21 C22 108.9(3)
C19 C21 C22 110.9(2)
C26 C25 C17 110.1(2)
C26 C25 C28 108.1(2)
C17 C25 C28 111.8(2)
C26 C25 C27 110.5(3)
C17 C25 C27 109.1(2)
C28 C25 C27 107.1(2)
N1 C29 C30 113.9(2)
N1 C31 C32 115.6(2)
N1 C33 C34 113.6(2)
C54 Se2 C40 109.70(11)
C54 Se2 Cu2 88.01(8)
C40 Se2 Cu2 87.21(8)
O4 Cu2 O3 151.00(9)
O4 Cu2 N2 99.29(9)
O3 Cu2 N2 95.51(9)
O4 Cu2 Se2 90.13(6)
O3 Cu2 Se2 89.49(6)
N2 Cu2 Se2 149.72(7)
C41 O3 Cu2 117.0(2)
C55 O4 Cu2 118.1(2)
C68 N2 C72 112.3(2)
C68 N2 C70 107.8(2)
C72 N2 C70 112.3(2)
C68 N2 Cu2 109.6(2)
C72 N2 Cu2 108.4(2)
C70 N2 Cu2 106.1(2)
C45 C40 C41 123.0(2)
C45 C40 Se2 120.0(2)
C41 C40 Se2 116.1(2)
O3 C41 C40 121.6(2)
O3 C41 C42 121.5(2)
C40 C41 C42 116.9(2)
C43 C42 C41 118.2(3)
C43 C42 C50 120.9(2)
C41 C42 C50 120.9(2)
C44 C43 C42 124.7(3)
C45 C44 C43 116.6(3)
C45 C44 C46 120.7(2)
C43 C44 C46 122.6(2)
C44 C45 C40 120.6(3)
C47 C46 C44 110.3(2)
C47 C46 C48 108.6(3)
C44 C46 C48 111.8(2)
C47 C46 C49 108.4(2)
C44 C46 C49 109.3(2)
C48 C46 C49 108.3(2)
C52 C50 C53 110.6(2)
C52 C50 C42 108.3(2)
C53 C50 C42 110.5(2)
C52 C50 C51 107.6(3)
C53 C50 C51 107.3(2)
C42 C50 C51 112.6(2)
C59 C54 C55 123.3(2)
C59 C54 Se2 119.1(2)
C55 C54 Se2 116.2(2)
O4 C55 C54 122.1(2)
O4 C55 C56 121.2(2)
C54 C55 C56 116.7(2)
C57 C56 C55 117.7(2)
C57 C56 C60 121.7(3)
C55 C56 C60 120.6(2)
C56 C57 C58 125.2(3)
C59 C58 C57 116.5(2)
C59 C58 C64 122.7(3)
C57 C58 C64 120.7(2)
C58 C59 C54 120.5(3)
C63 C60 C62 106.8(2)
C63 C60 C61 107.4(2)
C62 C60 C61 109.4(3)
C63 C60 C56 112.2(2)
C62 C60 C56 110.8(2)
C61 C60 C56 110.0(2)
C65 C64 C66 108.2(3)
C65 C64 C58 111.8(2)
C66 C64 C58 110.4(2)
C65 C64 C67 108.6(3)
C66 C64 C67 108.8(3)
C58 C64 C67 109.0(3)
N2 C68 C69 114.2(3)
N2 C70 C71 114.0(2)
N2 C72 C73 116.4(3)

loop_
_geom_bond_atom_site_label_1
_geom_bond_atom_site_label_2
_geom_bond_distance
Se1 C1 1.919(3)
Se1 C15 1.927(3)
Se1 Cu1 2.3922(6)
Cu1 O2 1.889(2)
Cu1 O1 1.898(2)
Cu1 N1 2.052(2)
O1 C2 1.330(3)
O2 C16 1.336(3)
N1 C29 1.487(4)
N1 C31 1.497(4)
N1 C33 1.497(4)
C1 C6 1.390(4)
C1 C2 1.404(4)
C2 C3 1.435(4)
C3 C4 1.388(4)
C3 C7 1.538(4)
C4 C5 1.406(4)
C5 C6 1.376(4)
C5 C11 1.534(4)
C7 C10 1.527(4)
C7 C9 1.538(4)
C7 C8 1.540(4)
C11 C13 1.531(4)
C11 C14 1.536(4)
C11 C12 1.538(4)
C15 C20 1.385(4)
C15 C16 1.405(4)
C16 C17 1.427(4)
C17 C18 1.383(4)
C17 C25 1.541(4)
C18 C19 1.402(4)
C19 C20 1.383(4)
C19 C21 1.533(4)
C21 C24 1.521(4)
C21 C23 1.533(4)
C21 C22 1.540(4)
C25 C26 1.537(4)
C25 C28 1.542(4)
C25 C27 1.543(4)
C29 C30 1.514(4)
C31 C32 1.533(4)
C33 C34 1.514(5)
Se2 C54 1.925(3)
Se2 C40 1.926(3)
Se2 Cu2 2.3861(5)
Cu2 O4 1.877(2)
Cu2 O3 1.879(2)
Cu2 N2 2.056(2)
O3 C41 1.336(3)
O4 C55 1.329(3)
N2 C68 1.494(4)
N2 C72 1.495(4)
N2 C70 1.495(4)
C40 C45 1.394(4)
C40 C41 1.408(4)
C41 C42 1.418(4)
C42 C43 1.398(4)
C42 C50 1.535(4)
C43 C44 1.395(4)
C44 C45 1.379(4)
C44 C46 1.532(4)
C46 C47 1.523(4)
C46 C48 1.535(4)
C46 C49 1.537(4)
C50 C52 1.532(4)
C50 C53 1.534(4)
C50 C51 1.536(4)
C54 C59 1.390(4)
C54 C55 1.416(4)
C55 C56 1.430(4)
C56 C57 1.389(4)
C56 C60 1.541(4)
C57 C58 1.408(4)
C58 C59 1.378(4)
C58 C64 1.534(4)
C60 C63 1.528(4)
C60 C62 1.537(4)
C60 C61 1.540(4)
C64 C65 1.525(4)
C64 C66 1.533(4)
C64 C67 1.540(5)
C68 C69 1.511(5)
C70 C71 1.514(4)
C72 C73 1.527(4)
